data_4103872
loop_
_publ_author_name
'Scott A. Snyder'
'Ferenc Kontes'

_publ_section_title
;
 Explorations into Neolignan Biosynthesis: Concise Total Syntheses of
 Helicterin B, Helisorin, and Helisterculin A from a Common Intermediate
;
_journal_name_full 'Journal of the American Chemical Society'
_journal_page_first 1745
_journal_page_last 1752
_journal_paper_doi 10.1021/ja806865u
_journal_volume 131
_journal_year 2009
_chemical_formula_sum 'C22 H22 O8'
_chemical_formula_weight 414.40
_chemical_name_systematic
;
 ?
;
_space_group_IT_number 2
_symmetry_cell_setting triclinic
_symmetry_space_group_name_Hall '-P 1'
_symmetry_space_group_name_H-M 'P -1'
_atom_sites_solution_hydrogens geom
_atom_sites_solution_primary direct
_atom_sites_solution_secondary difmap
_audit_creation_method SHELXL-97
_cell_angle_alpha 95.203(2)
_cell_angle_beta 109.962(2)
_cell_angle_gamma 105.838(2)
_cell_formula_units_Z 2
_cell_length_a 9.6319(14)
_cell_length_b 10.0782(15)
_cell_length_c 11.4236(17)
_cell_measurement_reflns_used 3853
_cell_measurement_temperature 125(2)
_cell_measurement_theta_max 32.046
_cell_measurement_theta_min 2.379
_cell_volume 981.8(3)
_computing_cell_refinement 'Bruker SMART'
_computing_data_collection 'Bruker SMART'
_computing_data_reduction 'Bruker SAINT'
_computing_molecular_graphics 'Bruker SHELXTL'
_computing_publication_material 'Bruker SHELXTL'
_computing_structure_refinement 'SHELXL-97 (Sheldrick, 1997)'
_computing_structure_solution 'SHELXS-97 (Sheldrick, 1990)'
_diffrn_ambient_temperature 125(2)
_diffrn_measured_fraction_theta_full 0.935
_diffrn_measured_fraction_theta_max 0.935
_diffrn_measurement_device_type 'CCD area detector'
_diffrn_measurement_method 'phi and omega scans'
_diffrn_radiation_monochromator graphite
_diffrn_radiation_source 'fine-focus sealed tube'
_diffrn_radiation_type MoK\a
_diffrn_radiation_wavelength 0.71073
_diffrn_reflns_av_R_equivalents 0.0590
_diffrn_reflns_av_sigmaI/netI 0.1006
_diffrn_reflns_limit_h_max 14
_diffrn_reflns_limit_h_min -14
_diffrn_reflns_limit_k_max 15
_diffrn_reflns_limit_k_min -15
_diffrn_reflns_limit_l_max 17
_diffrn_reflns_limit_l_min -17
_diffrn_reflns_number 16940
_diffrn_reflns_theta_full 32.59
_diffrn_reflns_theta_max 32.59
_diffrn_reflns_theta_min 1.94
_exptl_absorpt_coefficient_mu 0.107
_exptl_absorpt_correction_T_max 0.9915
_exptl_absorpt_correction_T_min 0.9872
_exptl_absorpt_correction_type empirical
_exptl_absorpt_process_details SADABS
_exptl_crystal_colour COLORLESS
_exptl_crystal_density_diffrn 1.402
_exptl_crystal_density_method 'not measured'
_exptl_crystal_description BLOCK
_exptl_crystal_F_000 436
_exptl_crystal_size_max 0.12
_exptl_crystal_size_mid 0.11
_exptl_crystal_size_min 0.08
_refine_diff_density_max 0.398
_refine_diff_density_min -0.250
_refine_diff_density_rms 0.063
_refine_ls_extinction_method none
_refine_ls_goodness_of_fit_ref 1.014
_refine_ls_hydrogen_treatment mixed
_refine_ls_matrix_type full
_refine_ls_number_parameters 275
_refine_ls_number_reflns 6679
_refine_ls_number_restraints 0
_refine_ls_restrained_S_all 1.014
_refine_ls_R_factor_all 0.1394
_refine_ls_R_factor_gt 0.0573
_refine_ls_shift/su_max 0.000
_refine_ls_shift/su_mean 0.000
_refine_ls_structure_factor_coef Fsqd
_refine_ls_weighting_details 'calc w=1/[\s^2^(Fo^2^)+(0.0510P)^2^+0.0000P] where P=(Fo^2^+2Fc^2^)/3'
_refine_ls_weighting_scheme calc
_refine_ls_wR_factor_gt 0.1105
_refine_ls_wR_factor_ref 0.1350
_reflns_number_gt 3418
_reflns_number_total 6679
_reflns_threshold_expression >2sigma(I)
_cod_data_source_file ja806865u_si_008.cif
_cod_data_source_block fktris10
_cod_depositor_comments
;
The following automatic conversions were performed:

'_exptl_absorpt_correction_type' value 'EMPIRICAL' changed to
'empirical' according to the built-in table from CIF Core dictionary
named 'cif_core.dic' version 2.4.1 from 2010-06-29.

Automatic conversion script
Id: cif_fix_values 1715 2011-07-08 13:25:40Z adriana 
;
_cod_database_code 4103872

loop_
_symmetry_equiv_pos_as_xyz
'x, y, z'
'-x, -y, -z'

loop_
_atom_site_label
_atom_site_type_symbol
_atom_site_fract_x
_atom_site_fract_y
_atom_site_fract_z
_atom_site_U_iso_or_equiv
_atom_site_adp_type
_atom_site_occupancy
_atom_site_symmetry_multiplicity
_atom_site_calc_flag
_atom_site_refinement_flags
O1 O 0.59021(14) 0.86124(13) 0.18432(11) 0.0239(3) Uani 1 1 d .
O2 O 0.82791(14) 1.04842(14) 0.17626(11) 0.0244(3) Uani 1 1 d .
O3 O 0.73420(15) 0.99162(14) -0.30267(12) 0.0278(3) Uani 1 1 d .
O4 O 0.61294(16) 0.75850(16) -0.47296(12) 0.0270(3) Uani 1 1 d .
H1 H 0.679(3) 0.843(3) -0.459(2) 0.059(8) Uiso 1 1 d .
O5 O -0.11401(16) 0.47019(14) -0.91487(12) 0.0326(3) Uani 1 1 d .
O6 O -0.08495(15) 0.69123(13) -0.94530(12) 0.0281(3) Uani 1 1 d .
O7 O 0.02507(15) 0.66838(15) -0.42062(13) 0.0330(3) Uani 1 1 d .
O8 O 0.07792(15) 0.84774(15) -0.51961(12) 0.0292(3) Uani 1 1 d .
C1 C 0.3597(2) 0.70944(19) -0.28870(15) 0.0203(4) Uani 1 1 d .
H1A H 0.2750 0.6350 -0.2775 0.024 Uiso 1 1 calc R
C2 C 0.4796(2) 0.79982(18) -0.16328(16) 0.0187(4) Uani 1 1 d .
C3 C 0.4680(2) 0.78604(19) -0.04630(16) 0.0202(4) Uani 1 1 d .
H3A H 0.3788 0.7195 -0.0429 0.024 Uiso 1 1 calc R
C4 C 0.5872(2) 0.86975(19) 0.06539(16) 0.0200(4) Uani 1 1 d .
C5 C 0.7188(2) 0.97240(19) 0.06112(16) 0.0198(4) Uani 1 1 d .
C6 C 0.7285(2) 0.98817(19) -0.05459(16) 0.0196(4) Uani 1 1 d .
H6A H 0.8146 1.0583 -0.0587 0.024 Uiso 1 1 calc R
C7 C 0.6097(2) 0.89955(18) -0.16669(16) 0.0188(4) Uani 1 1 d .
C8 C 0.6289(2) 0.90215(19) -0.28849(16) 0.0186(4) Uani 1 1 d .
C9 C 0.5238(2) 0.77787(19) -0.40066(16) 0.0191(4) Uani 1 1 d .
C10 C 0.3633(2) 0.78901(18) -0.48368(15) 0.0184(4) Uani 1 1 d .
H10A H 0.3665 0.8643 -0.5350 0.022 Uiso 1 1 calc R
C11 C 0.2934(2) 0.80312(19) -0.38068(16) 0.0187(4) Uani 1 1 d .
H11A H 0.3367 0.9033 -0.3337 0.022 Uiso 1 1 calc R
C12 C 0.4500(2) 0.64471(19) -0.35809(16) 0.0215(4) Uani 1 1 d .
H12A H 0.5246 0.6010 -0.3053 0.026 Uiso 1 1 calc R
C13 C 0.3323(2) 0.5541(2) -0.48250(17) 0.0230(4) Uani 1 1 d .
H13A H 0.3002 0.4542 -0.5035 0.028 Uiso 1 1 calc R
C14 C 0.2800(2) 0.63740(19) -0.55909(16) 0.0202(4) Uani 1 1 d .
C15 C 0.1516(2) 0.5866(2) -0.68134(16) 0.0220(4) Uani 1 1 d .
H15A H 0.1041 0.4874 -0.7079 0.026 Uiso 1 1 calc R
C16 C 0.0929(2) 0.6643(2) -0.76072(16) 0.0223(4) Uani 1 1 d .
H16A H 0.1390 0.7638 -0.7408 0.027 Uiso 1 1 calc R
C17 C -0.0438(2) 0.5952(2) -0.87932(17) 0.0230(4) Uani 1 1 d .
C18 C -0.2208(2) 0.6345(2) -1.06107(18) 0.0316(5) Uani 1 1 d .
H18A H -0.2426 0.7112 -1.1031 0.047 Uiso 1 1 calc R
H18B H -0.3105 0.5851 -1.0415 0.047 Uiso 1 1 calc R
H18C H -0.2021 0.5683 -1.1176 0.047 Uiso 1 1 calc R
C19 C 0.1179(2) 0.7615(2) -0.43962(16) 0.0223(4) Uani 1 1 d .
C20 C -0.0870(2) 0.8156(3) -0.5926(2) 0.0428(6) Uani 1 1 d .
H20A H -0.1025 0.8844 -0.6470 0.064 Uiso 1 1 calc R
H20B H -0.1415 0.8198 -0.5346 0.064 Uiso 1 1 calc R
H20D H -0.1289 0.7208 -0.6456 0.064 Uiso 1 1 calc R
C21 C 0.4652(2) 0.7549(2) 0.19528(18) 0.0328(5) Uani 1 1 d .
H21A H 0.4811 0.7599 0.2852 0.049 Uiso 1 1 calc R
H21D H 0.4627 0.6620 0.1588 0.049 Uiso 1 1 calc R
H21B H 0.3660 0.7697 0.1493 0.049 Uiso 1 1 calc R
C22 C 0.9659(2) 1.1447(2) 0.17321(18) 0.0291(5) Uani 1 1 d .
H22D H 1.0368 1.1940 0.2600 0.044 Uiso 1 1 calc R
H22A H 0.9378 1.2133 0.1221 0.044 Uiso 1 1 calc R
H22B H 1.0178 1.0926 0.1354 0.044 Uiso 1 1 calc R

loop_
_atom_site_aniso_label
_atom_site_aniso_U_11
_atom_site_aniso_U_22
_atom_site_aniso_U_33
_atom_site_aniso_U_23
_atom_site_aniso_U_13
_atom_site_aniso_U_12
O1 0.0251(7) 0.0290(7) 0.0144(6) 0.0036(5) 0.0077(5) 0.0038(6)
O2 0.0210(7) 0.0284(7) 0.0168(6) -0.0001(5) 0.0044(5) 0.0024(6)
O3 0.0263(7) 0.0292(8) 0.0235(7) 0.0061(6) 0.0103(6) 0.0012(6)
O4 0.0252(7) 0.0332(8) 0.0239(7) 0.0014(6) 0.0119(6) 0.0095(7)
O5 0.0335(8) 0.0255(8) 0.0258(7) 0.0039(6) 0.0015(6) 0.0023(6)
O6 0.0258(7) 0.0244(7) 0.0241(7) 0.0023(6) -0.0005(6) 0.0067(6)
O7 0.0224(7) 0.0415(9) 0.0292(8) 0.0078(6) 0.0092(6) 0.0020(7)
O8 0.0226(7) 0.0428(9) 0.0252(7) 0.0123(6) 0.0070(6) 0.0163(6)
C1 0.0204(9) 0.0224(9) 0.0146(8) 0.0056(7) 0.0052(7) 0.0030(7)
C2 0.0212(9) 0.0203(9) 0.0156(8) 0.0045(7) 0.0060(7) 0.0095(7)
C3 0.0188(9) 0.0229(10) 0.0175(9) 0.0053(7) 0.0062(7) 0.0055(7)
C4 0.0227(9) 0.0259(10) 0.0152(8) 0.0055(7) 0.0076(7) 0.0124(8)
C5 0.0184(9) 0.0217(9) 0.0162(8) 0.0002(7) 0.0027(7) 0.0079(7)
C6 0.0187(9) 0.0200(9) 0.0195(9) 0.0042(7) 0.0061(7) 0.0067(7)
C7 0.0216(9) 0.0204(9) 0.0148(8) 0.0046(7) 0.0064(7) 0.0078(7)
C8 0.0170(9) 0.0204(9) 0.0183(9) 0.0053(7) 0.0053(7) 0.0071(7)
C9 0.0201(9) 0.0234(9) 0.0147(8) 0.0030(7) 0.0079(7) 0.0073(7)
C10 0.0207(9) 0.0192(9) 0.0150(8) 0.0039(7) 0.0070(7) 0.0055(7)
C11 0.0183(9) 0.0216(9) 0.0145(8) 0.0027(7) 0.0053(7) 0.0056(7)
C12 0.0238(9) 0.0209(9) 0.0184(9) 0.0034(7) 0.0050(8) 0.0090(8)
C13 0.0254(10) 0.0209(9) 0.0192(9) -0.0002(7) 0.0065(8) 0.0062(8)
C14 0.0208(9) 0.0223(9) 0.0148(8) 0.0001(7) 0.0064(7) 0.0045(7)
C15 0.0236(10) 0.0225(9) 0.0165(9) -0.0002(7) 0.0084(8) 0.0025(8)
C16 0.0232(10) 0.0199(9) 0.0195(9) 0.0001(7) 0.0067(8) 0.0033(8)
C17 0.0224(10) 0.0268(10) 0.0188(9) 0.0041(8) 0.0074(8) 0.0076(8)
C18 0.0249(10) 0.0291(11) 0.0288(11) 0.0027(9) -0.0032(9) 0.0083(9)
C19 0.0214(9) 0.0295(10) 0.0141(9) 0.0004(7) 0.0064(7) 0.0075(8)
C20 0.0241(11) 0.0736(17) 0.0323(12) 0.0141(12) 0.0056(9) 0.0239(11)
C21 0.0353(12) 0.0356(12) 0.0202(10) 0.0066(9) 0.0115(9) -0.0011(9)
C22 0.0207(10) 0.0369(12) 0.0230(10) 0.0001(8) 0.0053(8) 0.0048(9)

loop_
_atom_type_symbol
_atom_type_description
_atom_type_scat_dispersion_real
_atom_type_scat_dispersion_imag
_atom_type_scat_source
C C 0.0033 0.0016 'International Tables Vol C Tables 4.2.6.8 and 6.1.1.4'
H H 0.0000 0.0000 'International Tables Vol C Tables 4.2.6.8 and 6.1.1.4'
O O 0.0106 0.0060 'International Tables Vol C Tables 4.2.6.8 and 6.1.1.4'

loop_
_geom_angle_atom_site_label_1
_geom_angle_atom_site_label_2
_geom_angle_atom_site_label_3
_geom_angle
C4 O1 C21 117.55(14)
C5 O2 C22 115.57(14)
C17 O6 C18 114.76(14)
C19 O8 C20 116.41(16)
C2 C1 C11 110.58(14)
C2 C1 C12 107.08(14)
C11 C1 C12 102.39(13)
C7 C2 C3 119.27(16)
C7 C2 C1 117.02(15)
C3 C2 C1 123.69(16)
C4 C3 C2 119.96(16)
O1 C4 C3 124.66(16)
O1 C4 C5 114.88(15)
C3 C4 C5 120.46(16)
O2 C5 C6 125.11(16)
O2 C5 C4 115.32(15)
C6 C5 C4 119.56(16)
C5 C6 C7 119.43(16)
C2 C7 C6 121.26(15)
C2 C7 C8 118.62(15)
C6 C7 C8 119.86(15)
O3 C8 C7 123.36(16)
O3 C8 C9 117.72(15)
C7 C8 C9 118.56(15)
O4 C9 C8 107.29(14)
O4 C9 C12 114.62(15)
C8 C9 C12 112.83(14)
O4 C9 C10 112.48(13)
C8 C9 C10 115.87(15)
C12 C9 C10 93.59(13)
C14 C10 C9 100.38(14)
C14 C10 C11 105.66(14)
C9 C10 C11 100.12(13)
C19 C11 C10 111.31(14)
C19 C11 C1 115.54(15)
C10 C11 C1 102.95(14)
C13 C12 C9 101.47(14)
C13 C12 C1 107.69(14)
C9 C12 C1 98.05(14)
C14 C13 C12 108.48(16)
C13 C14 C15 124.15(17)
C13 C14 C10 106.91(15)
C15 C14 C10 128.29(16)
C16 C15 C14 126.89(17)
C15 C16 C17 119.74(17)
O5 C17 O6 122.93(16)
O5 C17 C16 126.57(17)
O6 C17 C16 110.49(16)
O7 C19 O8 123.79(17)
O7 C19 C11 127.26(17)
O8 C19 C11 108.95(15)

loop_
_geom_bond_atom_site_label_1
_geom_bond_atom_site_label_2
_geom_bond_distance
O1 C4 1.360(2)
O1 C21 1.427(2)
O2 C5 1.362(2)
O2 C22 1.429(2)
O3 C8 1.228(2)
O4 C9 1.415(2)
O5 C17 1.210(2)
O6 C17 1.342(2)
O6 C18 1.436(2)
O7 C19 1.200(2)
O8 C19 1.351(2)
O8 C20 1.445(2)
C1 C2 1.508(2)
C1 C11 1.567(2)
C1 C12 1.580(3)
C2 C7 1.391(2)
C2 C3 1.394(2)
C3 C4 1.391(2)
C4 C5 1.419(2)
C5 C6 1.377(2)
C6 C7 1.407(2)
C7 C8 1.466(2)
C8 C9 1.538(2)
C9 C12 1.542(2)
C9 C10 1.554(2)
C10 C14 1.530(2)
C10 C11 1.556(2)
C11 C19 1.507(2)
C12 C13 1.496(2)
C13 C14 1.337(3)
C14 C15 1.445(2)
C15 C16 1.332(3)
C16 C17 1.471(2)
